data_4023050
loop_
_publ_author_name
'Hanns Martin Kaiser'
'Ivo Zenz'
'Wei Fun Lo'
'Anke Spannenberg'
'Kristin Schr\"oder'
'Haijun Jiao'
'Dirk G\"ordes'
'Matthias Beller'
'Man Kin Tse'

_publ_section_title
;
 Preparation of Novel Unsymmetrical Bisindoles under Solvent-Free
 Conditions: Synthesis, Crystal Structures, and Mechanistic Aspects
;
_journal_name_full 'Journal of Organic Chemistry'
_journal_page_first 8847
_journal_page_last 8858
_journal_paper_doi 10.1021/jo7016026
_journal_volume 72
_journal_year 2007
_chemical_formula_sum 'C28 H32 N4 O7 S'
_chemical_formula_weight 568.64
_chemical_name_systematic
; 
 ? 
;
_space_group_IT_number 2
_symmetry_cell_setting triclinic
_symmetry_space_group_name_Hall '-P 1'
_symmetry_space_group_name_H-M 'P -1'
_atom_sites_solution_hydrogens geom
_atom_sites_solution_primary direct
_atom_sites_solution_secondary difmap
_audit_creation_method SHELXL-97
_cell_angle_alpha 81.54(3)
_cell_angle_beta 80.18(3)
_cell_angle_gamma 76.03(3)
_cell_formula_units_Z 2
_cell_length_a 8.6278(17)
_cell_length_b 12.338(3)
_cell_length_c 13.931(3)
_cell_measurement_reflns_used all
_cell_measurement_temperature 200(2)
_cell_volume 1409.2(5)
_computing_data_collection STOE-X-AREA
_computing_molecular_graphics XP
_computing_structure_refinement 'SHELXL-97 (Sheldrick, 1997)'
_computing_structure_solution 'SHELXS-97 (Sheldrick, 1990)'
_diffrn_ambient_temperature 200(2)
_diffrn_measured_fraction_theta_full 0.999
_diffrn_measured_fraction_theta_max 0.999
_diffrn_measurement_device_type 'STOE-IPDS II'
_diffrn_radiation_monochromator graphite
_diffrn_radiation_source 'fine-focus sealed tube'
_diffrn_radiation_type MoK\a
_diffrn_radiation_wavelength 0.71073
_diffrn_reflns_av_R_equivalents 0.0391
_diffrn_reflns_av_sigmaI/netI 0.0343
_diffrn_reflns_limit_h_max 10
_diffrn_reflns_limit_h_min -10
_diffrn_reflns_limit_k_max 15
_diffrn_reflns_limit_k_min -15
_diffrn_reflns_limit_l_max 17
_diffrn_reflns_limit_l_min -17
_diffrn_reflns_number 20298
_diffrn_reflns_theta_full 26.00
_diffrn_reflns_theta_max 26.00
_diffrn_reflns_theta_min 1.49
_exptl_absorpt_coefficient_mu 0.167
_exptl_absorpt_correction_type none
_exptl_crystal_colour colourless
_exptl_crystal_density_diffrn 1.340
_exptl_crystal_density_method 'not measured'
_exptl_crystal_description prism
_exptl_crystal_F_000 600
_exptl_crystal_size_max 0.40
_exptl_crystal_size_mid 0.35
_exptl_crystal_size_min 0.35
_refine_diff_density_max 0.258
_refine_diff_density_min -0.375
_refine_diff_density_rms 0.038
_refine_ls_extinction_method none
_refine_ls_goodness_of_fit_ref 1.050
_refine_ls_hydrogen_treatment mixed
_refine_ls_matrix_type full
_refine_ls_number_parameters 361
_refine_ls_number_reflns 5546
_refine_ls_number_restraints 0
_refine_ls_restrained_S_all 1.050
_refine_ls_R_factor_all 0.0450
_refine_ls_R_factor_gt 0.0330
_refine_ls_shift/su_max 0.001
_refine_ls_shift/su_mean 0.000
_refine_ls_structure_factor_coef Fsqd
_refine_ls_weighting_details 'calc w=1/[\s^2^(Fo^2^)+(0.0495P)^2^+0.0311P] where P=(Fo^2^+2Fc^2^)/3'
_refine_ls_weighting_scheme calc
_refine_ls_wR_factor_gt 0.0863
_refine_ls_wR_factor_ref 0.0886
_reflns_number_gt 4269
_reflns_number_total 5546
_reflns_threshold_expression >2sigma(I)
_cod_data_source_file jo7016026-File003.cif
_cod_data_source_block ks636t
_cod_database_code 4023050

loop_
_symmetry_equiv_pos_as_xyz
'x, y, z'
'-x, -y, -z'

loop_
_atom_site_label
_atom_site_type_symbol
_atom_site_fract_x
_atom_site_fract_y
_atom_site_fract_z
_atom_site_U_iso_or_equiv
_atom_site_adp_type
_atom_site_occupancy
_atom_site_symmetry_multiplicity
_atom_site_calc_flag
_atom_site_refinement_flags
C1 C 0.39925(17) 0.84980(12) -0.07043(10) 0.0259(3) Uani 1 1 d .
C2 C 0.53076(17) 0.76949(12) -0.12570(11) 0.0279(3) Uani 1 1 d .
C3 C 0.50788(19) 0.63937(13) 0.02845(11) 0.0303(3) Uani 1 1 d .
H3A H 0.5379 0.5575 0.0483 0.036 Uiso 1 1 calc R
H3B H 0.3893 0.6614 0.0302 0.036 Uiso 1 1 calc R
C4 C 0.55834(17) 0.70143(12) 0.09847(10) 0.0278(3) Uani 1 1 d .
H4A H 0.6668 0.6697 0.1198 0.033 Uiso 1 1 calc R
C5 C 0.49808(17) 0.82406(12) 0.09435(10) 0.0262(3) Uani 1 1 d .
H5A H 0.5690 0.8679 0.1138 0.031 Uiso 1 1 calc R
C6 C 0.39261(17) 0.88169(12) 0.02050(10) 0.0252(3) Uani 1 1 d .
C7 C 0.27519(16) 0.98545(12) 0.02785(10) 0.0253(3) Uani 1 1 d .
C8 C 0.22479(19) 1.05536(13) 0.10284(11) 0.0315(3) Uani 1 1 d .
H8A H 0.2689 1.0364 0.1627 0.038 Uiso 1 1 calc R
C9 C 0.1093(2) 1.15251(13) 0.08743(12) 0.0366(4) Uani 1 1 d .
H9A H 0.0741 1.2018 0.1371 0.044 Uiso 1 1 calc R
C10 C 0.04311(19) 1.17965(13) -0.00018(12) 0.0359(4) Uani 1 1 d .
H10A H -0.0375 1.2467 -0.0082 0.043 Uiso 1 1 calc R
C11 C 0.09129(18) 1.11191(12) -0.07570(11) 0.0308(3) Uani 1 1 d .
H11A H 0.0453 1.1308 -0.1349 0.037 Uiso 1 1 calc R
C12 C 0.21065(17) 1.01467(12) -0.06058(10) 0.0259(3) Uani 1 1 d .
C13 C 0.24449(18) 0.91373(13) -0.21083(11) 0.0300(3) Uani 1 1 d .
C14 C 0.1369(2) 1.02563(15) -0.35531(11) 0.0367(4) Uani 1 1 d .
C15 C 0.0584(2) 1.14955(16) -0.36952(14) 0.0498(5) Uani 1 1 d .
H15A H -0.0422 1.1650 -0.3239 0.075 Uiso 1 1 calc R
H15B H 0.0348 1.1703 -0.4370 0.075 Uiso 1 1 calc R
H15C H 0.1318 1.1936 -0.3568 0.075 Uiso 1 1 calc R
C16 C 0.2915(3) 0.9987(2) -0.42510(14) 0.0616(6) Uani 1 1 d .
H16A H 0.3398 0.9182 -0.4150 0.092 Uiso 1 1 calc R
H16B H 0.3668 1.0416 -0.4130 0.092 Uiso 1 1 calc R
H16C H 0.2684 1.0190 -0.4927 0.092 Uiso 1 1 calc R
C17 C 0.0170(3) 0.95492(18) -0.35847(14) 0.0529(5) Uani 1 1 d .
H17A H 0.0699 0.8751 -0.3493 0.079 Uiso 1 1 calc R
H17B H -0.0227 0.9723 -0.4221 0.079 Uiso 1 1 calc R
H17C H -0.0739 0.9716 -0.3061 0.079 Uiso 1 1 calc R
C18 C 0.73079(17) 0.58624(12) -0.10172(11) 0.0291(3) Uani 1 1 d .
C19 C 0.96832(19) 0.54914(14) -0.22405(12) 0.0368(4) Uani 1 1 d .
C20 C 1.0143(2) 0.61885(18) -0.31850(14) 0.0563(5) Uani 1 1 d .
H20A H 1.0250 0.6918 -0.3039 0.085 Uiso 1 1 calc R
H20B H 0.9304 0.6304 -0.3607 0.085 Uiso 1 1 calc R
H20C H 1.1172 0.5796 -0.3522 0.085 Uiso 1 1 calc R
C21 C 0.9507(2) 0.43497(16) -0.24320(15) 0.0514(5) Uani 1 1 d .
H21A H 0.9211 0.3917 -0.1808 0.077 Uiso 1 1 calc R
H21B H 1.0533 0.3945 -0.2763 0.077 Uiso 1 1 calc R
H21C H 0.8664 0.4451 -0.2849 0.077 Uiso 1 1 calc R
C22 C 1.0848(2) 0.54019(17) -0.15246(15) 0.0492(5) Uani 1 1 d .
H22A H 1.0522 0.4947 -0.0920 0.074 Uiso 1 1 calc R
H22B H 1.0842 0.6155 -0.1376 0.074 Uiso 1 1 calc R
H22C H 1.1936 0.5045 -0.1813 0.074 Uiso 1 1 calc R
C23 C 0.43600(18) 0.61115(12) 0.33751(10) 0.0289(3) Uani 1 1 d .
C24 C 0.3290(2) 0.60036(14) 0.42216(11) 0.0365(4) Uani 1 1 d .
H24A H 0.2706 0.6639 0.4541 0.044 Uiso 1 1 calc R
C25 C 0.3104(2) 0.49290(14) 0.45859(12) 0.0411(4) Uani 1 1 d .
H25A H 0.2389 0.4818 0.5172 0.049 Uiso 1 1 calc R
C26 C 0.3949(2) 0.40187(14) 0.41027(11) 0.0362(4) Uani 1 1 d .
C27 C 0.4983(2) 0.42379(14) 0.32505(12) 0.0388(4) Uani 1 1 d .
H27A H 0.5565 0.3621 0.2906 0.047 Uiso 1 1 calc R
C28 C 0.3787(3) 0.28374(16) 0.44658(14) 0.0521(5) Uani 1 1 d .
H28A H 0.3013 0.2840 0.5069 0.078 Uiso 1 1 calc R
H28B H 0.4839 0.2375 0.4600 0.078 Uiso 1 1 calc R
H28C H 0.3405 0.2526 0.3965 0.078 Uiso 1 1 calc R
N1 N 0.28840(14) 0.93036(10) -0.12165(9) 0.0267(3) Uani 1 1 d .
N2 N 0.58766(14) 0.66576(10) -0.07204(9) 0.0281(3) Uani 1 1 d .
N3 N 0.42404(14) 0.74748(10) 0.17452(8) 0.0268(3) Uani 1 1 d .
N4 N 0.52066(17) 0.52570(11) 0.28878(10) 0.0377(3) Uani 1 1 d .
O1 O 0.58343(13) 0.79718(10) -0.20885(8) 0.0383(3) Uani 1 1 d .
O2 O 0.77131(13) 0.50033(9) -0.04969(9) 0.0390(3) Uani 1 1 d .
O3 O 0.80670(12) 0.61802(9) -0.18763(8) 0.0344(3) Uani 1 1 d .
O4 O 0.26459(14) 0.82323(9) -0.23760(8) 0.0403(3) Uani 1 1 d .
O5 O 0.18054(13) 1.01331(9) -0.25506(8) 0.0349(3) Uani 1 1 d .
O6 O 0.64190(13) 0.74046(10) 0.28198(8) 0.0409(3) Uani 1 1 d .
O7 O 0.35827(14) 0.82990(9) 0.33388(8) 0.0391(3) Uani 1 1 d .
S1 S 0.47370(5) 0.74423(3) 0.28538(3) 0.02929(10) Uani 1 1 d .

loop_
_atom_site_aniso_label
_atom_site_aniso_U_11
_atom_site_aniso_U_22
_atom_site_aniso_U_33
_atom_site_aniso_U_23
_atom_site_aniso_U_13
_atom_site_aniso_U_12
C1 0.0226(7) 0.0278(7) 0.0263(7) -0.0035(6) -0.0045(6) -0.0030(6)
C2 0.0252(7) 0.0315(7) 0.0268(7) -0.0067(6) -0.0058(6) -0.0024(6)
C3 0.0312(8) 0.0289(7) 0.0290(8) -0.0041(6) 0.0003(6) -0.0060(6)
C4 0.0238(7) 0.0310(8) 0.0261(7) -0.0010(6) -0.0006(6) -0.0047(6)
C5 0.0241(7) 0.0313(7) 0.0237(7) -0.0018(6) -0.0034(5) -0.0075(6)
C6 0.0233(7) 0.0266(7) 0.0254(7) -0.0021(6) -0.0028(5) -0.0060(6)
C7 0.0228(7) 0.0274(7) 0.0263(7) -0.0030(6) -0.0011(6) -0.0082(6)
C8 0.0353(8) 0.0324(8) 0.0280(7) -0.0056(6) -0.0023(6) -0.0097(7)
C9 0.0418(9) 0.0310(8) 0.0359(8) -0.0120(7) 0.0002(7) -0.0047(7)
C10 0.0329(8) 0.0281(8) 0.0430(9) -0.0062(7) -0.0020(7) -0.0003(7)
C11 0.0282(8) 0.0292(8) 0.0333(8) -0.0025(6) -0.0050(6) -0.0032(6)
C12 0.0238(7) 0.0268(7) 0.0273(7) -0.0042(6) -0.0014(5) -0.0067(6)
C13 0.0251(7) 0.0347(8) 0.0290(8) -0.0055(6) -0.0043(6) -0.0031(6)
C14 0.0375(9) 0.0478(10) 0.0242(7) 0.0003(7) -0.0098(6) -0.0072(7)
C15 0.0513(11) 0.0517(11) 0.0442(10) 0.0077(8) -0.0180(8) -0.0069(9)
C16 0.0522(12) 0.0832(15) 0.0379(10) -0.0020(10) 0.0013(9) -0.0012(11)
C17 0.0641(12) 0.0631(12) 0.0398(10) 0.0039(9) -0.0245(9) -0.0241(10)
C18 0.0255(7) 0.0304(8) 0.0316(8) -0.0082(6) -0.0059(6) -0.0025(6)
C19 0.0275(8) 0.0381(9) 0.0390(9) -0.0152(7) 0.0014(7) 0.0057(7)
C20 0.0472(11) 0.0582(12) 0.0483(11) -0.0075(9) 0.0141(9) 0.0039(9)
C21 0.0493(11) 0.0455(10) 0.0588(12) -0.0259(9) -0.0048(9) 0.0013(9)
C22 0.0285(9) 0.0580(11) 0.0593(12) -0.0240(9) -0.0064(8) 0.0042(8)
C23 0.0288(7) 0.0315(8) 0.0243(7) -0.0023(6) -0.0058(6) -0.0017(6)
C24 0.0407(9) 0.0380(9) 0.0279(8) -0.0082(7) 0.0015(7) -0.0046(7)
C25 0.0506(10) 0.0447(10) 0.0252(8) -0.0022(7) 0.0048(7) -0.0133(8)
C26 0.0422(9) 0.0374(9) 0.0282(8) -0.0003(6) -0.0080(7) -0.0073(7)
C27 0.0438(9) 0.0311(8) 0.0358(9) -0.0054(7) 0.0002(7) -0.0003(7)
C28 0.0722(13) 0.0416(10) 0.0414(10) 0.0034(8) -0.0066(9) -0.0161(9)
N1 0.0253(6) 0.0286(6) 0.0247(6) -0.0052(5) -0.0057(5) -0.0007(5)
N2 0.0262(6) 0.0285(6) 0.0270(6) -0.0063(5) -0.0012(5) -0.0006(5)
N3 0.0266(6) 0.0285(6) 0.0244(6) -0.0021(5) -0.0023(5) -0.0058(5)
N4 0.0380(7) 0.0343(7) 0.0344(7) -0.0047(6) 0.0053(6) -0.0022(6)
O1 0.0367(6) 0.0432(7) 0.0261(6) -0.0028(5) 0.0000(5) 0.0045(5)
O2 0.0338(6) 0.0327(6) 0.0446(7) -0.0005(5) -0.0047(5) 0.0011(5)
O3 0.0284(6) 0.0357(6) 0.0321(6) -0.0071(5) 0.0005(4) 0.0051(5)
O4 0.0464(7) 0.0356(6) 0.0403(6) -0.0136(5) -0.0154(5) 0.0003(5)
O5 0.0403(6) 0.0349(6) 0.0290(5) -0.0030(4) -0.0135(5) -0.0019(5)
O6 0.0339(6) 0.0538(7) 0.0394(6) -0.0035(5) -0.0119(5) -0.0149(5)
O7 0.0476(7) 0.0336(6) 0.0341(6) -0.0105(5) -0.0031(5) -0.0031(5)
S1 0.0303(2) 0.0323(2) 0.02537(18) -0.00403(14) -0.00526(14) -0.00563(15)

loop_
_atom_type_symbol
_atom_type_description
_atom_type_scat_dispersion_real
_atom_type_scat_dispersion_imag
_atom_type_scat_source
C C 0.0033 0.0016 'International Tables Vol C Tables 4.2.6.8 and 6.1.1.4'
H H 0.0000 0.0000 'International Tables Vol C Tables 4.2.6.8 and 6.1.1.4'
N N 0.0061 0.0033 'International Tables Vol C Tables 4.2.6.8 and 6.1.1.4'
O O 0.0106 0.0060 'International Tables Vol C Tables 4.2.6.8 and 6.1.1.4'
S S 0.1246 0.1234 'International Tables Vol C Tables 4.2.6.8 and 6.1.1.4'

loop_
_geom_angle_atom_site_label_1
_geom_angle_atom_site_label_2
_geom_angle_atom_site_label_3
_geom_angle
C6 C1 N1 108.74(12)
C6 C1 C2 128.80(13)
N1 C1 C2 119.59(12)
O1 C2 N2 124.75(13)
O1 C2 C1 120.00(13)
N2 C2 C1 115.20(12)
N2 C3 C4 109.91(13)
C5 C4 N3 61.31(9)
C5 C4 C3 118.64(13)
N3 C4 C3 113.58(12)
C4 C5 C6 118.89(13)
C4 C5 N3 60.01(9)
C6 C5 N3 114.96(12)
C1 C6 C7 107.88(13)
C1 C6 C5 125.73(13)
C7 C6 C5 126.20(13)
C8 C7 C12 120.58(13)
C8 C7 C6 131.54(14)
C12 C7 C6 107.86(12)
C9 C8 C7 118.05(15)
C8 C9 C10 120.93(14)
C11 C10 C9 122.13(14)
C10 C11 C12 116.77(14)
C11 C12 C7 121.51(13)
C11 C12 N1 131.37(14)
C7 C12 N1 107.12(12)
O4 C13 O5 128.59(14)
O4 C13 N1 123.15(14)
O5 C13 N1 108.26(13)
O5 C14 C16 107.55(14)
O5 C14 C15 101.69(13)
C16 C14 C15 110.87(16)
O5 C14 C17 110.48(14)
C16 C14 C17 114.78(17)
C15 C14 C17 110.63(15)
O2 C18 O3 126.79(14)
O2 C18 N2 120.19(14)
O3 C18 N2 113.02(13)
O3 C19 C22 110.22(13)
O3 C19 C20 101.51(13)
C22 C19 C20 111.14(17)
O3 C19 C21 109.70(14)
C22 C19 C21 112.47(15)
C20 C19 C21 111.26(16)
N4 C23 C24 124.42(15)
N4 C23 S1 114.27(11)
C24 C23 S1 121.30(12)
C23 C24 C25 117.16(15)
C26 C25 C24 120.46(15)
C25 C26 C27 116.94(15)
C25 C26 C28 122.54(15)
C27 C26 C28 120.52(16)
N4 C27 C26 124.13(15)
C1 N1 C12 108.40(11)
C1 N1 C13 123.22(12)
C12 N1 C13 127.26(12)
C2 N2 C18 125.05(12)
C2 N2 C3 119.68(12)
C18 N2 C3 114.84(12)
C4 N3 C5 58.67(9)
C4 N3 S1 115.82(9)
C5 N3 S1 115.65(10)
C27 N4 C23 116.88(13)
C18 O3 C19 119.31(12)
C13 O5 C14 121.46(12)
O7 S1 O6 118.67(8)
O7 S1 N3 107.56(7)
O6 S1 N3 112.17(7)
O7 S1 C23 108.86(7)
O6 S1 C23 108.61(8)
N3 S1 C23 99.17(7)

loop_
_geom_bond_atom_site_label_1
_geom_bond_atom_site_label_2
_geom_bond_distance
C1 C6 1.369(2)
C1 N1 1.4060(18)
C1 C2 1.499(2)
C2 O1 1.2016(18)
C2 N2 1.4064(19)
C3 N2 1.4782(19)
C3 C4 1.501(2)
C4 C5 1.472(2)
C4 N3 1.4928(18)
C5 C6 1.478(2)
C5 N3 1.5119(19)
C6 C7 1.433(2)
C7 C8 1.398(2)
C7 C12 1.401(2)
C8 C9 1.377(2)
C9 C10 1.397(2)
C10 C11 1.386(2)
C11 C12 1.395(2)
C12 N1 1.4087(18)
C13 O4 1.1929(19)
C13 O5 1.3264(18)
C13 N1 1.4149(19)
C14 O5 1.4848(18)
C14 C16 1.508(3)
C14 C15 1.514(2)
C14 C17 1.515(3)
C18 O2 1.2051(19)
C18 O3 1.3167(19)
C18 N2 1.4208(19)
C19 O3 1.4958(18)
C19 C22 1.507(2)
C19 C20 1.511(3)
C19 C21 1.519(3)
C23 N4 1.332(2)
C23 C24 1.379(2)
C23 S1 1.7764(17)
C24 C25 1.385(2)
C25 C26 1.381(2)
C26 C27 1.393(2)
C26 C28 1.502(2)
C27 N4 1.331(2)
N3 S1 1.6641(13)
O6 S1 1.4335(12)
O7 S1 1.4275(12)
